data_7216773
loop_
_publ_author_name
'Singh, Namita'
'Anantharaman, Ganapathi'

_publ_section_title
;
 Structural diversity and luminescence properties of coordination polymers
 based on mixed ligands, 2,5-bis(imidazol-1-yl)thiophene (thim2) and
 aromatic multicarboxylates
;
_journal_issue 34
_journal_name_full CrystEngComm
_journal_page_first 7914
_journal_paper_doi 10.1039/C4CE00927D
_journal_volume 16
_journal_year 2014
_chemical_formula_moiety 'C24 H20 Co N4 O7 S'
_chemical_formula_sum 'C24 H20 Co N4 O7 S'
_chemical_formula_weight 567.43
_chemical_name_common 'Coordination polymer'
_chemical_name_systematic
; 
 ? 
;
_space_group_IT_number 15
_symmetry_cell_setting monoclinic
_symmetry_space_group_name_Hall '-C 2yc'
_symmetry_space_group_name_H-M 'C 1 2/c 1'
_atom_sites_solution_hydrogens geom
_atom_sites_solution_primary direct
_atom_sites_solution_secondary difmap
_audit_creation_method SHELXL-97
_cell_angle_alpha 90.00
_cell_angle_beta 108.09(3)
_cell_angle_gamma 90.00
_cell_formula_units_Z 8
_cell_length_a 28.205(6)
_cell_length_b 12.181(2)
_cell_length_c 15.442(3)
_cell_measurement_reflns_used 3292
_cell_measurement_temperature 100(2)
_cell_measurement_theta_max 26.74
_cell_measurement_theta_min 2.44
_cell_volume 5043.1(19)
_computing_cell_refinement 'Bruker SMART'
_computing_data_collection 'Bruker SMART'
_computing_data_reduction 'Bruker SAINT'
_computing_structure_refinement 'Bruker SHELXTL'
_computing_structure_solution 'Bruker SHELXTL'
_diffrn_ambient_temperature 100(2)
_diffrn_measured_fraction_theta_full 0.998
_diffrn_measured_fraction_theta_max 0.998
_diffrn_measurement_device_type 'CCD area detector'
_diffrn_measurement_method 'phi and omega scans'
_diffrn_radiation_monochromator graphite
_diffrn_radiation_source 'fine-focus sealed tube'
_diffrn_radiation_type MoK\a
_diffrn_radiation_wavelength 0.71073
_diffrn_reflns_av_R_equivalents 0.0413
_diffrn_reflns_av_sigmaI/netI 0.0451
_diffrn_reflns_limit_h_max 25
_diffrn_reflns_limit_h_min -33
_diffrn_reflns_limit_k_max 14
_diffrn_reflns_limit_k_min -14
_diffrn_reflns_limit_l_max 18
_diffrn_reflns_limit_l_min -16
_diffrn_reflns_number 12911
_diffrn_reflns_theta_full 25.00
_diffrn_reflns_theta_max 25.00
_diffrn_reflns_theta_min 1.84
_exptl_absorpt_coefficient_mu 0.815
_exptl_absorpt_correction_T_max 0.9604
_exptl_absorpt_correction_T_min 0.9377
_exptl_absorpt_correction_type empirical
_exptl_absorpt_process_details sadabs
_exptl_crystal_colour purple
_exptl_crystal_density_diffrn 1.495
_exptl_crystal_density_method 'not measured'
_exptl_crystal_description block
_exptl_crystal_F_000 2328
_exptl_crystal_size_max 0.08
_exptl_crystal_size_mid 0.07
_exptl_crystal_size_min 0.05
_platon_squeeze_details
;
;
_refine_diff_density_max 0.379
_refine_diff_density_min -0.400
_refine_diff_density_rms 0.085
_refine_ls_extinction_method none
_refine_ls_goodness_of_fit_ref 1.091
_refine_ls_hydrogen_treatment constr
_refine_ls_matrix_type full
_refine_ls_number_parameters 316
_refine_ls_number_reflns 4442
_refine_ls_number_restraints 0
_refine_ls_restrained_S_all 1.091
_refine_ls_R_factor_all 0.0549
_refine_ls_R_factor_gt 0.0431
_refine_ls_shift/su_max 0.001
_refine_ls_shift/su_mean 0.000
_refine_ls_structure_factor_coef Fsqd
_refine_ls_weighting_details 'calc w=1/[\s^2^(Fo^2^)+(0.0693P)^2^+6.2433P] where P=(Fo^2^+2Fc^2^)/3'
_refine_ls_weighting_scheme calc
_refine_ls_wR_factor_gt 0.1155
_refine_ls_wR_factor_ref 0.1334
_reflns_number_gt 3561
_reflns_number_total 4442
_reflns_threshold_expression >2sigma(I)
_cod_data_source_file c4ce00927d2.cif
_cod_data_source_block 24marb
_cod_depositor_comments
;
The following automatic conversions were performed:

'_symmetry_cell_setting' value 'Monoclinic' changed to 'monoclinic'
according to
/usr/data/users/saulius/crontab/automatic-downloads/rss-feeds/RSC/lib/dictionaries/cif_core.dic
dictionary named 'cif_core.dic' version 2.4.2 from 2011-04-26.

Automatic conversion script
Id: cif_fix_values 2281 2013-09-26 08:29:07Z andrius 

 Adding full bibliography for 7216769--7216775.cif.
;
_cod_original_cell_volume 5043.1(17)
_cod_original_sg_symbol_H-M C2/c
_cod_database_code 7216773

loop_
_symmetry_equiv_pos_as_xyz
'x, y, z'
'-x, y, -z+1/2'
'x+1/2, y+1/2, z'
'-x+1/2, y+1/2, -z+1/2'
'-x, -y, -z'
'x, -y, z-1/2'
'-x+1/2, -y+1/2, -z'
'x+1/2, -y+1/2, z-1/2'

loop_
_atom_site_label
_atom_site_type_symbol
_atom_site_fract_x
_atom_site_fract_y
_atom_site_fract_z
_atom_site_U_iso_or_equiv
_atom_site_adp_type
_atom_site_occupancy
_atom_site_symmetry_multiplicity
_atom_site_calc_flag
_atom_site_refinement_flags
Co1 Co 0.140241(16) 1.24261(3) 0.47233(3) 0.02088(16) Uani 1 1 d .
S1 S 0.17294(3) 0.72210(7) 0.40133(6) 0.0261(2) Uani 1 1 d .
O1 O 0.08394(8) 1.2060(2) 0.52011(16) 0.0284(6) Uani 1 1 d .
O2 O 0.06128(9) 1.1797(2) 0.37165(16) 0.0295(6) Uani 1 1 d .
O3 O -0.14396(8) 1.0916(2) 0.45437(15) 0.0290(6) Uani 1 1 d .
O4 O -0.30330(9) 1.24017(18) 0.08576(15) 0.0259(5) Uani 1 1 d .
O5 O -0.33234(9) 1.0721(2) 0.09670(15) 0.0292(6) Uani 1 1 d .
N1 N 0.16971(10) 1.1080(2) 0.42764(17) 0.0212(6) Uani 1 1 d .
N2 N 0.17486(10) 0.9420(2) 0.37526(17) 0.0218(6) Uani 1 1 d .
N3 N 0.13664(10) 0.5287(2) 0.31944(18) 0.0224(6) Uani 1 1 d .
N4 N 0.13683(10) 0.3667(2) 0.38299(18) 0.0248(6) Uani 1 1 d .
C1 C 0.14463(13) 1.0281(2) 0.3762(2) 0.0215(7) Uani 1 1 d .
H1 H 0.1107 1.0304 0.3447 0.026 Uiso 1 1 calc R
C2 C 0.21815(12) 1.0713(3) 0.4630(2) 0.0235(7) Uani 1 1 d .
H2 H 0.2443 1.1108 0.5023 0.028 Uiso 1 1 calc R
C3 C 0.22177(12) 0.9692(3) 0.4317(2) 0.0243(7) Uani 1 1 d .
H3 H 0.2503 0.9258 0.4455 0.029 Uiso 1 1 calc R
C4 C 0.15890(12) 0.8387(3) 0.3338(2) 0.0218(7) Uani 1 1 d .
C5 C 0.13004(13) 0.8173(3) 0.2473(2) 0.0254(8) Uani 1 1 d .
H5 H 0.1191 0.8706 0.2024 0.031 Uiso 1 1 calc R
C6 C 0.11846(13) 0.7042(3) 0.2337(2) 0.0236(7) Uani 1 1 d .
H6 H 0.0989 0.6746 0.1787 0.028 Uiso 1 1 calc R
C7 C 0.13905(13) 0.6443(3) 0.3096(2) 0.0249(7) Uani 1 1 d .
C8 C 0.14065(13) 0.4734(3) 0.3974(2) 0.0256(8) Uani 1 1 d .
H8 H 0.1455 0.5064 0.4538 0.031 Uiso 1 1 calc R
C9 C 0.12974(14) 0.4520(3) 0.2510(2) 0.0312(8) Uani 1 1 d .
H9 H 0.1262 0.4653 0.1900 0.037 Uiso 1 1 calc R
C10 C 0.12927(15) 0.3539(3) 0.2908(2) 0.0324(8) Uani 1 1 d .
H10 H 0.1245 0.2869 0.2605 0.039 Uiso 1 1 calc R
C11 C 0.05093(13) 1.1790(3) 0.4445(2) 0.0273(8) Uani 1 1 d .
C12 C 0.00013(12) 1.1505(3) 0.4468(2) 0.0266(8) Uani 1 1 d .
C13 C -0.03787(12) 1.1304(3) 0.3662(2) 0.0240(7) Uani 1 1 d .
H13 H -0.0310 1.1312 0.3111 0.029 Uiso 1 1 calc R
C14 C -0.08623(12) 1.1089(3) 0.3671(2) 0.0244(7) Uani 1 1 d .
H14 H -0.1114 1.0942 0.3131 0.029 Uiso 1 1 calc R
C15 C -0.09633(12) 1.1097(3) 0.4485(2) 0.0249(7) Uani 1 1 d .
C16 C -0.05873(14) 1.1269(3) 0.5295(2) 0.0368(9) Uani 1 1 d .
H16 H -0.0657 1.1253 0.5845 0.044 Uiso 1 1 calc R
C17 C -0.01119(14) 1.1463(3) 0.5282(2) 0.0354(9) Uani 1 1 d .
H17 H 0.0141 1.1569 0.5829 0.043 Uiso 1 1 calc R
C18 C -0.18361(12) 1.1070(3) 0.3741(2) 0.0249(7) Uani 1 1 d .
C19 C -0.21133(13) 1.0166(3) 0.3339(2) 0.0253(7) Uani 1 1 d .
H19 H -0.2037 0.9470 0.3591 0.030 Uiso 1 1 calc R
C20 C -0.25081(13) 1.0324(3) 0.2550(2) 0.0249(7) Uani 1 1 d .
H20 H -0.2703 0.9726 0.2277 0.030 Uiso 1 1 calc R
C21 C -0.26192(12) 1.1352(3) 0.2160(2) 0.0220(7) Uani 1 1 d .
C22 C -0.23345(13) 1.2248(3) 0.2584(2) 0.0245(7) Uani 1 1 d .
H22 H -0.2405 1.2943 0.2325 0.029 Uiso 1 1 calc R
C23 C -0.19492(13) 1.2116(3) 0.3386(2) 0.0261(8) Uani 1 1 d .
H23 H -0.1769 1.2719 0.3684 0.031 Uiso 1 1 calc R
C24 C -0.30259(12) 1.1488(3) 0.1267(2) 0.0226(7) Uani 1 1 d .

loop_
_atom_site_aniso_label
_atom_site_aniso_U_11
_atom_site_aniso_U_22
_atom_site_aniso_U_33
_atom_site_aniso_U_23
_atom_site_aniso_U_13
_atom_site_aniso_U_12
Co1 0.0224(3) 0.0182(3) 0.0193(3) -0.00093(17) 0.00253(19) -0.00182(17)
S1 0.0350(5) 0.0189(4) 0.0197(4) 0.0016(3) 0.0016(4) -0.0005(4)
O1 0.0187(12) 0.0358(13) 0.0277(13) -0.0042(11) 0.0027(10) -0.0036(10)
O2 0.0247(13) 0.0352(14) 0.0273(13) 0.0040(11) 0.0064(11) 0.0009(11)
O3 0.0209(12) 0.0422(14) 0.0193(12) 0.0079(10) -0.0004(10) -0.0057(11)
O4 0.0277(13) 0.0259(12) 0.0204(12) 0.0058(10) 0.0021(10) 0.0046(10)
O5 0.0267(13) 0.0357(14) 0.0219(12) 0.0008(11) 0.0026(10) -0.0056(11)
N1 0.0306(16) 0.0157(13) 0.0176(14) 0.0006(11) 0.0081(12) -0.0013(11)
N2 0.0283(15) 0.0184(13) 0.0172(13) 0.0010(11) 0.0051(12) -0.0007(12)
N3 0.0262(15) 0.0152(13) 0.0231(14) 0.0007(11) 0.0037(12) 0.0006(11)
N4 0.0262(15) 0.0227(14) 0.0226(15) -0.0018(12) 0.0033(12) 0.0001(12)
C1 0.0262(18) 0.0174(16) 0.0183(16) 0.0024(13) 0.0031(14) 0.0009(13)
C2 0.0219(18) 0.0199(16) 0.0260(17) 0.0021(14) 0.0034(14) 0.0011(13)
C3 0.0220(18) 0.0235(17) 0.0280(18) 0.0031(14) 0.0087(15) 0.0004(14)
C4 0.0296(18) 0.0178(16) 0.0191(16) 0.0014(13) 0.0090(14) 0.0012(14)
C5 0.0303(19) 0.0248(17) 0.0217(17) 0.0029(14) 0.0086(15) 0.0054(15)
C6 0.0289(19) 0.0204(16) 0.0206(17) -0.0001(13) 0.0062(14) 0.0015(14)
C7 0.0288(19) 0.0192(16) 0.0262(18) 0.0012(14) 0.0077(15) -0.0008(14)
C8 0.036(2) 0.0172(16) 0.0203(17) 0.0017(13) 0.0044(15) 0.0007(14)
C9 0.046(2) 0.0268(18) 0.0229(18) -0.0047(15) 0.0132(17) -0.0021(16)
C10 0.051(2) 0.0236(18) 0.0235(18) -0.0025(14) 0.0135(17) -0.0042(17)
C11 0.0257(19) 0.0248(18) 0.0277(19) 0.0047(15) 0.0027(15) 0.0004(14)
C12 0.0227(18) 0.0244(17) 0.0287(18) 0.0006(15) 0.0024(14) 0.0003(14)
C13 0.0270(18) 0.0227(17) 0.0217(17) -0.0011(14) 0.0068(14) 0.0007(14)
C14 0.0250(18) 0.0237(17) 0.0182(17) -0.0013(13) -0.0025(14) -0.0016(14)
C15 0.0211(18) 0.0299(18) 0.0231(18) 0.0069(14) 0.0059(14) 0.0002(14)
C16 0.030(2) 0.061(3) 0.0177(18) 0.0042(17) 0.0055(15) -0.0047(18)
C17 0.0244(19) 0.054(2) 0.0215(19) 0.0037(17) -0.0017(15) -0.0039(17)
C18 0.0216(17) 0.0335(19) 0.0168(16) 0.0018(14) 0.0018(14) -0.0007(15)
C19 0.0275(19) 0.0247(17) 0.0220(17) 0.0029(14) 0.0050(14) 0.0007(14)
C20 0.0269(18) 0.0219(17) 0.0214(17) 0.0015(13) 0.0011(14) -0.0051(14)
C21 0.0190(17) 0.0255(17) 0.0204(17) 0.0002(14) 0.0046(13) 0.0020(13)
C22 0.0280(19) 0.0212(17) 0.0220(18) 0.0001(13) 0.0045(15) 0.0048(14)
C23 0.0272(19) 0.0250(17) 0.0234(18) -0.0047(14) 0.0038(15) -0.0046(15)
C24 0.0187(17) 0.0305(18) 0.0166(16) 0.0011(14) 0.0024(13) 0.0046(15)

loop_
_atom_type_symbol
_atom_type_description
_atom_type_scat_dispersion_real
_atom_type_scat_dispersion_imag
_atom_type_scat_source
C C 0.0033 0.0016 'International Tables Vol C Tables 4.2.6.8 and 6.1.1.4'
H H 0.0000 0.0000 'International Tables Vol C Tables 4.2.6.8 and 6.1.1.4'
N N 0.0061 0.0033 'International Tables Vol C Tables 4.2.6.8 and 6.1.1.4'
O O 0.0106 0.0060 'International Tables Vol C Tables 4.2.6.8 and 6.1.1.4'
S S 0.1246 0.1234 'International Tables Vol C Tables 4.2.6.8 and 6.1.1.4'
Co Co 0.3494 0.9721 'International Tables Vol C Tables 4.2.6.8 and 6.1.1.4'

loop_
_geom_angle_atom_site_label_1
_geom_angle_atom_site_label_2
_geom_angle_atom_site_label_3
_geom_angle
_geom_angle_site_symmetry_1
_geom_angle_site_symmetry_3
O4 Co1 O1 102.13(10) 8_576 .
O4 Co1 N4 112.22(10) 8_576 1_565
O1 Co1 N4 122.84(11) . 1_565
O4 Co1 N1 94.80(10) 8_576 .
O1 Co1 N1 113.38(10) . .
N4 Co1 N1 107.78(11) 1_565 .
C7 S1 C4 89.48(16) . .
C11 O1 Co1 99.0(2) . .
C15 O3 C18 116.3(2) . .
C24 O4 Co1 114.5(2) . 8_475
C1 N1 C2 106.3(3) . .
C1 N1 Co1 126.6(2) . .
C2 N1 Co1 125.5(2) . .
C1 N2 C3 106.9(3) . .
C1 N2 C4 125.3(3) . .
C3 N2 C4 127.2(3) . .
C8 N3 C9 107.3(3) . .
C8 N3 C7 126.5(3) . .
C9 N3 C7 126.2(3) . .
C8 N4 C10 105.3(3) . .
C8 N4 Co1 129.5(2) . 1_545
C10 N4 Co1 125.2(2) . 1_545
N1 C1 N2 110.9(3) . .
N1 C1 H1 124.5 . .
N2 C1 H1 124.5 . .
C3 C2 N1 109.4(3) . .
C3 C2 H2 125.3 . .
N1 C2 H2 125.3 . .
C2 C3 N2 106.4(3) . .
C2 C3 H3 126.8 . .
N2 C3 H3 126.8 . .
C5 C4 N2 128.5(3) . .
C5 C4 S1 113.0(2) . .
N2 C4 S1 118.2(2) . .
C4 C5 C6 111.9(3) . .
C4 C5 H5 124.1 . .
C6 C5 H5 124.1 . .
C7 C6 C5 112.3(3) . .
C7 C6 H6 123.8 . .
C5 C6 H6 123.8 . .
C6 C7 N3 127.4(3) . .
C6 C7 S1 113.3(3) . .
N3 C7 S1 119.3(2) . .
N4 C8 N3 111.1(3) . .
N4 C8 H8 124.4 . .
N3 C8 H8 124.4 . .
C10 C9 N3 105.7(3) . .
C10 C9 H9 127.2 . .
N3 C9 H9 127.2 . .
C9 C10 N4 110.5(3) . .
C9 C10 H10 124.7 . .
N4 C10 H10 124.7 . .
O2 C11 O1 120.6(3) . .
O2 C11 C12 121.4(3) . .
O1 C11 C12 118.0(3) . .
C13 C12 C17 118.3(3) . .
C13 C12 C11 120.1(3) . .
C17 C12 C11 121.6(3) . .
C12 C13 C14 120.6(3) . .
C12 C13 H13 119.7 . .
C14 C13 H13 119.7 . .
C15 C14 C13 119.4(3) . .
C15 C14 H14 120.3 . .
C13 C14 H14 120.3 . .
C14 C15 C16 120.7(3) . .
C14 C15 O3 122.5(3) . .
C16 C15 O3 116.8(3) . .
C17 C16 C15 119.6(3) . .
C17 C16 H16 120.2 . .
C15 C16 H16 120.2 . .
C16 C17 C12 121.4(3) . .
C16 C17 H17 119.3 . .
C12 C17 H17 119.3 . .
C19 C18 C23 121.8(3) . .
C19 C18 O3 118.4(3) . .
C23 C18 O3 119.7(3) . .
C18 C19 C20 118.2(3) . .
C18 C19 H19 120.9 . .
C20 C19 H19 120.9 . .
C21 C20 C19 121.4(3) . .
C21 C20 H20 119.3 . .
C19 C20 H20 119.3 . .
C20 C21 C22 119.0(3) . .
C20 C21 C24 120.3(3) . .
C22 C21 C24 120.6(3) . .
C23 C22 C21 120.6(3) . .
C23 C22 H22 119.7 . .
C21 C22 H22 119.7 . .
C22 C23 C18 118.9(3) . .
C22 C23 H23 120.6 . .
C18 C23 H23 120.6 . .
O5 C24 O4 124.4(3) . .
O5 C24 C21 119.5(3) . .
O4 C24 C21 116.1(3) . .

loop_
_geom_bond_atom_site_label_1
_geom_bond_atom_site_label_2
_geom_bond_distance
_geom_bond_site_symmetry_2
Co1 O4 1.979(2) 8_576
Co1 O1 1.998(2) .
Co1 N4 2.029(3) 1_565
Co1 N1 2.052(3) .
S1 C7 1.725(3) .
S1 C4 1.733(3) .
O1 C11 1.289(4) .
O2 C11 1.248(4) .
O3 C15 1.392(4) .
O3 C18 1.401(4) .
O4 C24 1.277(4) .
O4 Co1 1.979(2) 8_475
O5 C24 1.245(4) .
N1 C1 1.315(4) .
N1 C2 1.379(4) .
N2 C1 1.354(4) .
N2 C3 1.380(4) .
N2 C4 1.421(4) .
N3 C8 1.353(4) .
N3 C9 1.378(4) .
N3 C7 1.420(4) .
N4 C8 1.317(4) .
N4 C10 1.381(4) .
N4 Co1 2.029(3) 1_545
C1 H1 0.9300 .
C2 C3 1.350(5) .
C2 H2 0.9300 .
C3 H3 0.9300 .
C4 C5 1.355(5) .
C5 C6 1.417(5) .
C5 H5 0.9300 .
C6 C7 1.349(5) .
C6 H6 0.9300 .
C8 H8 0.9300 .
C9 C10 1.346(5) .
C9 H9 0.9300 .
C10 H10 0.9300 .
C11 C12 1.485(5) .
C12 C13 1.389(5) .
C12 C17 1.391(5) .
C13 C14 1.393(5) .
C13 H13 0.9300 .
C14 C15 1.373(5) .
C14 H14 0.9300 .
C15 C16 1.381(5) .
C16 C17 1.367(5) .
C16 H16 0.9300 .
C17 H17 0.9300 .
C18 C19 1.381(5) .
C18 C23 1.384(5) .
C19 C20 1.385(4) .
C19 H19 0.9300 .
C20 C21 1.382(5) .
C20 H20 0.9300 .
C21 C22 1.393(5) .
C21 C24 1.504(4) .
C22 C23 1.381(5) .
C22 H22 0.9300 .
C23 H23 0.9300 .

loop_
_geom_torsion_atom_site_label_1
_geom_torsion_atom_site_label_2
_geom_torsion_atom_site_label_3
_geom_torsion_atom_site_label_4
_geom_torsion
_geom_torsion_site_symmetry_1
O4 Co1 O1 C11 -170.3(2) 8_576
N4 Co1 O1 C11 62.9(2) 1_565
N1 Co1 O1 C11 -69.6(2) .
O4 Co1 N1 C1 150.7(3) 8_576
O1 Co1 N1 C1 45.2(3) .
N4 Co1 N1 C1 -94.1(3) 1_565
O4 Co1 N1 C2 -12.9(3) 8_576
O1 Co1 N1 C2 -118.3(3) .
N4 Co1 N1 C2 102.3(3) 1_565
C2 N1 C1 N2 -1.1(4) .
Co1 N1 C1 N2 -167.2(2) .
C3 N2 C1 N1 1.4(4) .
C4 N2 C1 N1 173.5(3) .
C1 N1 C2 C3 0.4(4) .
Co1 N1 C2 C3 166.7(2) .
N1 C2 C3 N2 0.5(4) .
C1 N2 C3 C2 -1.2(4) .
C4 N2 C3 C2 -173.1(3) .
C1 N2 C4 C5 52.4(5) .
C3 N2 C4 C5 -137.1(4) .
C1 N2 C4 S1 -122.0(3) .
C3 N2 C4 S1 48.5(4) .
C7 S1 C4 C5 0.2(3) .
C7 S1 C4 N2 175.5(3) .
N2 C4 C5 C6 -174.7(3) .
S1 C4 C5 C6 0.0(4) .
C4 C5 C6 C7 -0.3(4) .
C5 C6 C7 N3 -177.6(3) .
C5 C6 C7 S1 0.5(4) .
C8 N3 C7 C6 -154.2(4) .
C9 N3 C7 C6 25.8(6) .
C8 N3 C7 S1 27.7(5) .
C9 N3 C7 S1 -152.3(3) .
C4 S1 C7 C6 -0.4(3) .
C4 S1 C7 N3 177.8(3) .
C10 N4 C8 N3 -0.9(4) .
Co1 N4 C8 N3 179.6(2) 1_545
C9 N3 C8 N4 0.1(4) .
C7 N3 C8 N4 -179.9(3) .
C8 N3 C9 C10 0.8(4) .
C7 N3 C9 C10 -179.2(3) .
N3 C9 C10 N4 -1.4(4) .
C8 N4 C10 C9 1.5(4) .
Co1 N4 C10 C9 -179.0(3) 1_545
Co1 O1 C11 O2 1.6(4) .
Co1 O1 C11 C12 -176.6(3) .
O2 C11 C12 C13 -3.9(5) .
O1 C11 C12 C13 174.3(3) .
O2 C11 C12 C17 177.9(3) .
O1 C11 C12 C17 -3.9(5) .
C17 C12 C13 C14 1.4(5) .
C11 C12 C13 C14 -176.8(3) .
C12 C13 C14 C15 1.1(5) .
C13 C14 C15 C16 -2.8(5) .
C13 C14 C15 O3 178.4(3) .
C18 O3 C15 C14 -19.7(5) .
C18 O3 C15 C16 161.5(3) .
C14 C15 C16 C17 1.8(6) .
O3 C15 C16 C17 -179.3(3) .
C15 C16 C17 C12 0.8(6) .
C13 C12 C17 C16 -2.4(6) .
C11 C12 C17 C16 175.8(4) .
C15 O3 C18 C19 113.1(4) .
C15 O3 C18 C23 -68.8(4) .
C23 C18 C19 C20 1.3(5) .
O3 C18 C19 C20 179.3(3) .
C18 C19 C20 C21 1.2(5) .
C19 C20 C21 C22 -1.6(5) .
C19 C20 C21 C24 175.5(3) .
C20 C21 C22 C23 -0.5(5) .
C24 C21 C22 C23 -177.6(3) .
C21 C22 C23 C18 2.9(5) .
C19 C18 C23 C22 -3.3(5) .
O3 C18 C23 C22 178.7(3) .
Co1 O4 C24 O5 4.7(4) 8_475
Co1 O4 C24 C21 -176.6(2) 8_475
C20 C21 C24 O5 13.6(5) .
C22 C21 C24 O5 -169.3(3) .
C20 C21 C24 O4 -165.2(3) .
C22 C21 C24 O4 11.9(5) .

loop_
_platon_squeeze_void_nr
_platon_squeeze_void_average_x
_platon_squeeze_void_average_y
_platon_squeeze_void_average_z
_platon_squeeze_void_volume
_platon_squeeze_void_count_electrons
_platon_squeeze_void_content
1 0.500 0.000 0.030 482 87 ' '
2 0.000 0.500 0.762 482 87 ' ''two water molecules / formula unit'
